data_8104426
loop_
_publ_author_name
'Dent Glasser, L.S.'
'Howie, R.A.'
'Xi Yaozhong'

_publ_section_title
;
 A re-investigation of the crystal structure of potassium hydrogen
 metasilicate, K H Si O3
;
_journal_name_full 'Zeitschrift fuer Kristallographie (149,1979-)'
_journal_page_first 307
_journal_page_last 312
_journal_volume 168
_journal_year 1984
_chemical_formula_sum 'H K O3 Si'
_chemical_name_systematic 'K H (Si O3)'
_space_group_IT_number 64
_symmetry_space_group_name_Hall '-C 2ac 2'
_symmetry_space_group_name_H-M 'C m c e'
_cell_angle_alpha 90
_cell_angle_beta 90
_cell_angle_gamma 90
_cell_formula_units_Z 16
_cell_length_a 11.537
_cell_length_b 9.694
_cell_length_c 11.245
_cell_volume 1257.637
_citation_journal_id_ASTM ZEKRDZ
_cod_data_source_file DentGlasser_ZEKRDZ_1984_1949.cif
_cod_data_source_block H1K1O3Si1
_cod_original_sg_symbol_H-M 'C m c a'
_cod_original_formula_sum 'H1 K1 O3 Si1'
_cod_database_code 8104426

loop_
_symmetry_equiv_pos_as_xyz
x,y,z
-x+1/2,-y,z+1/2
x,-y,-z
-x+1/2,y,-z+1/2
-x,-y,-z
x-1/2,y,-z-1/2
-x,y,z
x-1/2,-y,z-1/2
x+1/2,y+1/2,z
-x+1,-y+1/2,z+1/2
x+1/2,-y+1/2,-z
-x+1,y+1/2,-z+1/2
-x+1/2,-y+1/2,-z
x,y+1/2,-z-1/2
-x+1/2,y+1/2,z
x,-y+1/2,z-1/2

loop_
_atom_site_label
_atom_site_type_symbol
_atom_site_fract_x
_atom_site_fract_y
_atom_site_fract_z
_atom_site_occupancy
_atom_site_U_iso_or_equiv
O1 O-2 0.1125 0.4544 0.1118 1 0.0
O2 O-2 0.2727 0.1326 0.4658 1 0.0
K1 K+1 0 0.1785 0.0413 1 0.0
Si2 Si+4 0.1968 0 0.5 1 0.0
H1 H+1 0 0.339 0.3156 1 0.0
O3 O-2 0 0.4343 0.3116 1 0.0
Si1 Si+4 0 0.0145 0.3156 1 0.0
K2 K+1 0.25 0.2382 0.75 1 0.0
H2 H+1 0.25 0.25 0.5 1 0.0
O4 O-2 0 0.175 0.298 1 0.0
